data_7007527
loop_
_publ_author_name
'Cabeza, Javier A.'
'da Silva, Iv\'an'
'del R\'io, Ignacio'
'S\'anchez-Vega, M Gabriela'

_publ_section_title
;
 Triruthenium and triosmium carbonyl clusters containing chiral
 bidentate NHC-thiolate ligands derived from levamisole.
;
_journal_issue 33
_journal_name_full 'Dalton transactions (Cambridge, England : 2003)'
_journal_page_first 3966
_journal_page_last 3971
_journal_paper_doi 10.1039/b606869c
_journal_year 2006
_chemical_absolute_configuration ad
_chemical_compound_source
;
Synthesis. Crystallization from a hexane solution
of the complex at low temperature
;
_chemical_formula_moiety 'C21 H16 N2 O9 Ru3 S'
_chemical_formula_sum 'C21 H16 N2 O9 Ru3 S'
_chemical_formula_weight 775.63
_chemical_name_systematic
;
?
;
_space_group_IT_number 19
_symmetry_cell_setting orthorhombic
_symmetry_space_group_name_Hall 'P 2ac 2ab'
_symmetry_space_group_name_H-M 'P 21 21 21'
_atom_sites_solution_hydrogens geom
_atom_sites_solution_primary direct
_atom_sites_solution_secondary difmap
_audit_creation_method SHELXL-97
_cell_angle_alpha 90.00
_cell_angle_beta 90.00
_cell_angle_gamma 90.00
_cell_formula_units_Z 8
_cell_length_a 9.2786(3)
_cell_length_b 16.3421(4)
_cell_length_c 34.6797(6)
_cell_measurement_temperature 293(2)
_cell_volume 5258.5(2)
_computing_cell_refinement 'HKL Scalepack (Otwinowski & Minor 1997)'
_computing_data_collection 'Collect (Nonius BV, 1997-2000)'
_computing_data_reduction 'HKL Denzo and Scalepack (Otwinowski & Minor 1997)'
_computing_molecular_graphics 'EUCLID (Spek, 1982)'
_computing_publication_material 'SHELXL-97 (Sheldrick, 1997)'
_computing_structure_refinement 'SHELXL-97 (Sheldrick, 1997)'
_computing_structure_solution 'DIRDIF-96 (Beurskens et al., 1996)'
_diffrn_ambient_temperature 293(2)
_diffrn_detector_area_resol_mean 9
_diffrn_measured_fraction_theta_full 0.999
_diffrn_measured_fraction_theta_max 0.999
_diffrn_measurement_device '95mm CCD camera on \k-goniostat'
_diffrn_measurement_device_type KappaCCD
_diffrn_measurement_method CCD
_diffrn_radiation_monochromator 'horizontally mounted graphite crystal'
_diffrn_radiation_source 'fine-focus sealed tube'
_diffrn_radiation_type CuK\a
_diffrn_radiation_wavelength 1.54180
_diffrn_reflns_av_R_equivalents 0.073
_diffrn_reflns_av_sigmaI/netI 0.0567
_diffrn_reflns_limit_h_max 11
_diffrn_reflns_limit_h_min -11
_diffrn_reflns_limit_k_max 19
_diffrn_reflns_limit_k_min -19
_diffrn_reflns_limit_l_max 41
_diffrn_reflns_limit_l_min -41
_diffrn_reflns_number 17912
_diffrn_reflns_theta_full 68.30
_diffrn_reflns_theta_max 68.30
_diffrn_reflns_theta_min 2.55
_exptl_absorpt_coefficient_mu 14.978
_exptl_absorpt_correction_T_max 0.161
_exptl_absorpt_correction_T_min 0.157
_exptl_absorpt_correction_type refdelf
_exptl_absorpt_process_details
;
Parkin S,Moezzi B & Hope H, (1995) J. Appl. Cryst. 28, 53-56
Cubic fit to sin(theta)/lambda - 24 parameters
;
_exptl_crystal_colour red
_exptl_crystal_density_diffrn 1.959
_exptl_crystal_density_method 'not measured'
_exptl_crystal_description blocks
_exptl_crystal_F_000 3008
_exptl_crystal_size_max 0.150
_exptl_crystal_size_mid 0.125
_exptl_crystal_size_min 0.125
_refine_diff_density_max 0.473
_refine_diff_density_min -0.877
_refine_diff_density_rms 0.179
_refine_ls_abs_structure_details 'Flack H D (1983), Acta Cryst. A39, 876-881'
_refine_ls_abs_structure_Flack -0.039(8)
_refine_ls_extinction_method none
_refine_ls_goodness_of_fit_ref 1.017
_refine_ls_hydrogen_treatment mixed
_refine_ls_matrix_type full
_refine_ls_number_parameters 657
_refine_ls_number_reflns 9639
_refine_ls_number_restraints 0
_refine_ls_restrained_S_all 1.017
_refine_ls_R_factor_all 0.0485
_refine_ls_R_factor_gt 0.0352
_refine_ls_shift/su_max 0.001
_refine_ls_shift/su_mean 0.000
_refine_ls_structure_factor_coef Fsqd
_refine_ls_weighting_details 'calc w=1/[\s^2^(Fo^2^)+(0.0243P)^2^+0.0000P] where P=(Fo^2^+2Fc^2^)/3'
_refine_ls_weighting_scheme calc
_refine_ls_wR_factor_gt 0.0670
_refine_ls_wR_factor_ref 0.0725
_reflns_number_gt 8101
_reflns_number_total 9639
_reflns_threshold_expression >2sigma(I)
_cod_data_source_file b606869c.txt
_cod_data_source_block ids201_(5)
_cod_database_code 7007527

loop_
_symmetry_equiv_pos_as_xyz
'x, y, z'
'x+1/2, -y+1/2, -z'
'-x, y+1/2, -z+1/2'
'-x+1/2, -y, z+1/2'

loop_
_atom_site_label
_atom_site_type_symbol
_atom_site_fract_x
_atom_site_fract_y
_atom_site_fract_z
_atom_site_U_iso_or_equiv
_atom_site_adp_type
_atom_site_occupancy
_atom_site_symmetry_multiplicity
_atom_site_calc_flag
_atom_site_refinement_flags
_atom_site_disorder_assembly
_atom_site_disorder_group
C1 C 0.1695(6) -0.3786(4) -0.30732(18) 0.0490(16) Uani 1 1 d . . .
C2 C 0.2022(8) -0.2590(4) -0.26315(18) 0.0592(19) Uani 1 1 d . . .
H2A H 0.1812 -0.2009 -0.2648 0.071 Uiso 1 1 calc R . .
H2B H 0.3058 -0.2654 -0.2609 0.071 Uiso 1 1 calc R . .
C3 C 0.1301(8) -0.2942(4) -0.22752(19) 0.0606(18) Uani 1 1 d . . .
H3A H 0.0266 -0.2920 -0.2313 0.073 Uiso 1 1 calc R . .
H3B H 0.1528 -0.2590 -0.2058 0.073 Uiso 1 1 calc R . .
C4 C 0.0948(8) -0.2493(4) -0.3298(2) 0.074(2) Uani 1 1 d . . .
H4A H 0.1700 -0.2173 -0.3420 0.088 Uiso 1 1 calc R . .
H4B H 0.0192 -0.2129 -0.3209 0.088 Uiso 1 1 calc R . .
C5 C 0.0357(7) -0.3149(4) -0.3569(2) 0.0578(19) Uani 1 1 d . . .
H5 H 0.0644 -0.3033 -0.3835 0.069 Uiso 1 1 calc R . .
C6 C -0.1254(7) -0.3228(4) -0.35421(18) 0.0514(16) Uani 1 1 d . . .
C7 C -0.2123(7) -0.2805(5) -0.3795(2) 0.064(2) Uani 1 1 d . . .
H7 H -0.1699 -0.2484 -0.3986 0.077 Uiso 1 1 calc R . .
C8 C -0.3605(9) -0.2844(5) -0.3773(2) 0.081(2) Uani 1 1 d . . .
H8 H -0.4174 -0.2550 -0.3945 0.097 Uiso 1 1 calc R . .
C9 C -0.4232(9) -0.3322(5) -0.3494(3) 0.083(3) Uani 1 1 d . . .
H9 H -0.5230 -0.3360 -0.3478 0.100 Uiso 1 1 calc R . .
C10 C -0.3378(9) -0.3746(5) -0.3239(2) 0.076(2) Uani 1 1 d . . .
H10 H -0.3804 -0.4055 -0.3044 0.091 Uiso 1 1 calc R . .
C11 C -0.1913(8) -0.3717(4) -0.3267(2) 0.065(2) Uani 1 1 d . . .
H11 H -0.1350 -0.4029 -0.3101 0.078 Uiso 1 1 calc R . .
C12 C 0.0985(8) -0.4632(4) -0.36505(19) 0.073(2) Uani 1 1 d . . .
H12A H 0.1885 -0.4921 -0.3642 0.109 Uiso 1 1 calc R . .
H12B H 0.0755 -0.4499 -0.3913 0.109 Uiso 1 1 calc R . .
H12C H 0.0238 -0.4970 -0.3544 0.109 Uiso 1 1 calc R . .
C13 C 0.2464(7) -0.1687(4) -0.03765(17) 0.0513(16) Uani 1 1 d . . .
C14 C 0.3457(8) -0.0283(5) -0.09356(18) 0.068(2) Uani 1 1 d . . .
H14A H 0.2858 -0.0478 -0.1146 0.082 Uiso 1 1 calc R . .
H14B H 0.4127 0.0114 -0.1041 0.082 Uiso 1 1 calc R . .
C15 C 0.4315(8) -0.1008(4) -0.0771(2) 0.067(2) Uani 1 1 d . . .
H15A H 0.5016 -0.1188 -0.0960 0.081 Uiso 1 1 calc R . .
H15B H 0.4836 -0.0829 -0.0544 0.081 Uiso 1 1 calc R . .
C16 C 0.3454(9) -0.2455(4) -0.0877(2) 0.070(2) Uani 1 1 d . . .
H16A H 0.4329 -0.2753 -0.0817 0.084 Uiso 1 1 calc R . .
H16B H 0.3403 -0.2370 -0.1154 0.084 Uiso 1 1 calc R . .
C17 C 0.2128(8) -0.2910(4) -0.0731(2) 0.064(2) Uani 1 1 d . . .
H17 H 0.2376 -0.3476 -0.0666 0.077 Uiso 1 1 calc R . .
C18 C 0.0851(9) -0.2889(4) -0.10003(19) 0.065(2) Uani 1 1 d . . .
C19 C 0.0391(9) -0.3597(5) -0.1177(2) 0.073(2) Uani 1 1 d . . .
H19 H 0.0856 -0.4088 -0.1124 0.087 Uiso 1 1 calc R . .
C20 C -0.0747(10) -0.3589(7) -0.1432(2) 0.084(3) Uani 1 1 d . . .
H20 H -0.1058 -0.4073 -0.1546 0.100 Uiso 1 1 calc R . .
C21 C -0.1417(10) -0.2870(7) -0.1516(2) 0.088(3) Uani 1 1 d . . .
H21 H -0.2170 -0.2863 -0.1693 0.106 Uiso 1 1 calc R . .
C22 C -0.0993(11) -0.2161(6) -0.1344(3) 0.099(3) Uani 1 1 d . . .
H22 H -0.1463 -0.1673 -0.1401 0.119 Uiso 1 1 calc R . .
C23 C 0.0147(11) -0.2169(6) -0.1083(3) 0.096(3) Uani 1 1 d . . .
H23 H 0.0434 -0.1686 -0.0964 0.115 Uiso 1 1 calc R . .
C24 C 0.0708(8) -0.2738(4) -0.0122(2) 0.078(2) Uani 1 1 d . . .
H24A H 0.1112 -0.3137 0.0050 0.117 Uiso 1 1 calc R . .
H24B H -0.0046 -0.2985 -0.0271 0.117 Uiso 1 1 calc R . .
H24C H 0.0320 -0.2291 0.0025 0.117 Uiso 1 1 calc R . .
C101 C 0.0957(8) -0.5362(4) -0.27418(19) 0.0586(17) Uani 1 1 d . . .
C102 C 0.3525(7) -0.5197(4) -0.31133(19) 0.0503(16) Uani 1 1 d . . .
C201 C 0.5393(8) -0.5726(4) -0.2515(2) 0.0560(17) Uani 1 1 d . . .
C202 C 0.5015(9) -0.6147(4) -0.1747(2) 0.068(2) Uani 1 1 d . . .
C203 C 0.2992(8) -0.6744(5) -0.2362(2) 0.0635(19) Uani 1 1 d . . .
C204 C 0.2130(9) -0.5613(4) -0.1821(2) 0.067(2) Uani 1 1 d . . .
C301 C 0.4370(8) -0.4279(4) -0.1559(2) 0.067(2) Uani 1 1 d . . .
C302 C 0.4622(7) -0.2911(4) -0.20245(19) 0.0549(17) Uani 1 1 d . . .
C303 C 0.6350(9) -0.4252(4) -0.2169(2) 0.0653(19) Uani 1 1 d . . .
C401 C -0.0050(8) -0.0813(5) -0.0122(2) 0.0659(19) Uani 1 1 d . . .
C402 C 0.1913(7) -0.1283(4) 0.04125(19) 0.0558(17) Uani 1 1 d . . .
C501 C 0.2105(8) 0.0313(4) 0.0749(2) 0.065(2) Uani 1 1 d . . .
C502 C 0.1490(8) 0.1905(5) 0.0548(2) 0.0614(19) Uani 1 1 d . . .
C503 C -0.0746(9) 0.0563(5) 0.0510(2) 0.077(2) Uani 1 1 d . . .
C504 C 0.0300(7) 0.1260(4) -0.0153(2) 0.0550(18) Uani 1 1 d . . .
C601 C 0.3463(7) 0.1817(5) -0.0185(2) 0.0602(19) Uani 1 1 d . . .
C602 C 0.5625(8) 0.0597(4) -0.0321(2) 0.072(2) Uani 1 1 d . . .
C603 C 0.4646(8) 0.0983(5) 0.0415(3) 0.077(2) Uani 1 1 d . . .
N1 N 0.1102(6) -0.3885(3) -0.34268(15) 0.0545(14) Uani 1 1 d . . .
N2 N 0.1524(6) -0.2994(3) -0.29807(15) 0.0545(14) Uani 1 1 d . . .
N3 N 0.1822(6) -0.2436(3) -0.03771(15) 0.0570(15) Uani 1 1 d . . .
N4 N 0.3400(6) -0.1680(3) -0.06707(15) 0.0539(14) Uani 1 1 d . . .
O101 O -0.0005(6) -0.5790(4) -0.27485(17) 0.0959(18) Uani 1 1 d . . .
O102 O 0.4083(5) -0.5502(3) -0.33702(13) 0.0752(15) Uani 1 1 d . . .
O201 O 0.6344(5) -0.5749(3) -0.27197(15) 0.0731(14) Uani 1 1 d . . .
O202 O 0.5780(7) -0.6380(4) -0.15116(17) 0.101(2) Uani 1 1 d . . .
O203 O 0.2496(7) -0.7322(3) -0.24878(17) 0.0945(18) Uani 1 1 d . . .
O204 O 0.1165(7) -0.5607(3) -0.16194(18) 0.101(2) Uani 1 1 d . . .
O301 O 0.4361(7) -0.4360(3) -0.12357(14) 0.0929(18) Uani 1 1 d . . .
O302 O 0.4855(6) -0.2262(3) -0.19294(15) 0.0817(17) Uani 1 1 d . . .
O303 O 0.7558(6) -0.4359(4) -0.22192(17) 0.100(2) Uani 1 1 d . . .
O401 O -0.1288(6) -0.0897(4) -0.0164(2) 0.108(2) Uani 1 1 d . . .
O402 O 0.1933(6) -0.1673(3) 0.06848(14) 0.0884(18) Uani 1 1 d . . .
O501 O 0.2608(7) 0.0041(4) 0.10256(16) 0.0959(19) Uani 1 1 d . . .
O502 O 0.1695(6) 0.2517(3) 0.06919(17) 0.0924(18) Uani 1 1 d . . .
O503 O -0.1849(7) 0.0420(5) 0.0612(2) 0.133(3) Uani 1 1 d . . .
O504 O -0.0224(6) 0.1551(4) -0.04094(15) 0.0818(17) Uani 1 1 d . . .
O601 O 0.3220(6) 0.2484(3) -0.02634(16) 0.0781(15) Uani 1 1 d . . .
O602 O 0.6700(6) 0.0594(4) -0.0479(2) 0.113(2) Uani 1 1 d . . .
O603 O 0.5181(7) 0.1157(5) 0.06973(19) 0.121(3) Uani 1 1 d . . .
Ru1 Ru 0.25584(5) -0.46670(3) -0.271195(13) 0.04175(12) Uani 1 1 d . . .
Ru2 Ru 0.38053(6) -0.57575(3) -0.215333(14) 0.05074(13) Uani 1 1 d . . .
Ru3 Ru 0.43430(5) -0.40557(3) -0.210002(14) 0.04642(13) Uani 1 1 d . . .
Ru4 Ru 0.19073(5) -0.06714(3) -0.004576(13) 0.04569(13) Uani 1 1 d . . .
Ru5 Ru 0.11536(5) 0.08401(3) 0.032540(13) 0.04908(13) Uani 1 1 d . . .
Ru6 Ru 0.38121(5) 0.07057(3) -0.006510(14) 0.05255(14) Uani 1 1 d . . .
S1 S 0.17786(17) -0.39806(10) -0.21466(5) 0.0501(4) Uani 1 1 d . . .
S2 S 0.23163(19) 0.02220(10) -0.05806(5) 0.0543(4) Uani 1 1 d . . .
H100 H 0.420(5) -0.403(3) -0.2570(13) 0.043(15) Uiso 1 1 d . . .
H200 H 0.368(6) -0.037(4) 0.0039(16) 0.069(19) Uiso 1 1 d . . .

loop_
_atom_site_aniso_label
_atom_site_aniso_U_11
_atom_site_aniso_U_22
_atom_site_aniso_U_33
_atom_site_aniso_U_23
_atom_site_aniso_U_13
_atom_site_aniso_U_12
C1 0.038(4) 0.056(4) 0.053(4) 0.006(3) 0.003(3) 0.004(3)
C2 0.066(5) 0.050(4) 0.061(5) 0.000(3) -0.010(4) 0.007(4)
C3 0.063(4) 0.062(4) 0.057(4) -0.006(3) -0.001(4) 0.013(4)
C4 0.069(5) 0.062(5) 0.090(6) 0.035(4) -0.028(4) -0.016(4)
C5 0.050(4) 0.067(5) 0.056(4) 0.010(4) -0.006(3) 0.003(4)
C6 0.049(4) 0.059(4) 0.047(4) 0.001(3) -0.001(3) 0.000(4)
C7 0.056(5) 0.073(5) 0.063(5) 0.013(4) -0.009(4) 0.003(4)
C8 0.061(5) 0.105(7) 0.076(6) 0.007(5) -0.014(4) 0.024(5)
C9 0.049(5) 0.103(7) 0.097(7) -0.036(6) 0.013(5) 0.001(5)
C10 0.068(6) 0.084(6) 0.076(6) 0.002(4) 0.012(4) -0.010(5)
C11 0.060(5) 0.072(5) 0.062(5) 0.016(4) 0.002(4) -0.001(4)
C12 0.080(5) 0.081(5) 0.057(4) -0.021(4) -0.003(4) 0.007(5)
C13 0.050(4) 0.058(4) 0.046(4) 0.004(3) -0.007(3) 0.009(4)
C14 0.082(5) 0.072(5) 0.050(4) -0.001(4) 0.024(4) -0.001(4)
C15 0.069(5) 0.066(5) 0.066(5) -0.003(4) 0.022(4) 0.010(4)
C16 0.082(6) 0.065(5) 0.063(5) -0.014(4) -0.008(4) 0.015(4)
C17 0.073(5) 0.046(4) 0.075(5) -0.007(4) -0.003(4) 0.012(4)
C18 0.089(6) 0.051(4) 0.057(4) -0.006(4) -0.010(4) -0.004(4)
C19 0.078(6) 0.074(6) 0.066(5) -0.013(4) 0.016(4) -0.010(5)
C20 0.081(6) 0.119(8) 0.051(5) -0.012(5) 0.013(4) -0.041(6)
C21 0.086(7) 0.116(8) 0.062(5) 0.005(6) -0.011(5) -0.035(6)
C22 0.111(8) 0.097(7) 0.088(7) 0.028(5) -0.036(6) -0.001(6)
C23 0.115(8) 0.065(6) 0.107(7) -0.005(5) -0.038(6) -0.004(6)
C24 0.078(5) 0.071(5) 0.085(6) -0.001(4) -0.001(5) -0.026(4)
C101 0.057(4) 0.063(5) 0.056(4) -0.004(4) 0.001(3) -0.004(4)
C102 0.043(4) 0.057(4) 0.051(4) -0.002(3) -0.002(3) 0.009(3)
C201 0.064(5) 0.039(4) 0.066(5) -0.001(4) -0.015(4) 0.001(4)
C202 0.075(5) 0.057(5) 0.073(5) 0.002(4) -0.014(4) 0.008(4)
C203 0.066(5) 0.067(5) 0.058(5) 0.008(4) 0.002(4) 0.012(4)
C204 0.091(6) 0.039(4) 0.072(5) 0.010(4) -0.001(4) -0.007(4)
C301 0.083(5) 0.055(5) 0.064(5) -0.015(4) -0.008(4) -0.008(4)
C302 0.061(4) 0.049(4) 0.054(4) 0.007(3) -0.009(3) -0.005(4)
C303 0.070(5) 0.055(4) 0.071(5) -0.012(4) -0.021(4) 0.001(4)
C401 0.061(5) 0.056(5) 0.080(5) 0.004(4) -0.001(4) 0.000(4)
C402 0.055(4) 0.060(5) 0.053(4) 0.002(3) 0.001(3) 0.001(4)
C501 0.066(5) 0.056(5) 0.074(5) -0.009(4) 0.007(4) 0.017(4)
C502 0.057(5) 0.060(5) 0.068(5) 0.002(4) 0.014(4) 0.010(4)
C503 0.067(5) 0.093(6) 0.072(5) 0.028(4) 0.009(4) 0.021(5)
C504 0.049(4) 0.052(4) 0.064(5) -0.006(3) 0.002(4) 0.010(3)
C601 0.051(4) 0.073(5) 0.057(4) -0.006(4) 0.007(3) -0.010(4)
C602 0.056(5) 0.057(5) 0.102(6) -0.006(4) 0.019(4) -0.009(4)
C603 0.048(4) 0.086(6) 0.099(7) -0.011(5) -0.013(4) -0.004(4)
N1 0.048(3) 0.070(4) 0.046(3) 0.007(3) -0.012(3) 0.006(3)
N2 0.061(4) 0.047(3) 0.056(3) 0.008(3) -0.011(3) 0.004(3)
N3 0.065(4) 0.044(3) 0.063(4) -0.006(3) -0.006(3) -0.009(3)
N4 0.060(4) 0.049(3) 0.052(3) -0.006(3) 0.010(3) 0.001(3)
O101 0.071(3) 0.087(4) 0.130(5) -0.002(4) -0.009(3) -0.038(3)
O102 0.078(4) 0.097(4) 0.051(3) -0.016(3) 0.010(3) 0.019(3)
O201 0.060(3) 0.072(3) 0.087(4) -0.013(3) 0.011(3) 0.006(3)
O202 0.110(5) 0.093(4) 0.099(4) 0.027(4) -0.047(4) 0.002(4)
O203 0.109(5) 0.068(4) 0.106(4) -0.019(3) -0.006(4) -0.025(4)
O204 0.114(5) 0.076(4) 0.114(5) 0.013(4) 0.054(4) -0.005(4)
O301 0.143(5) 0.096(4) 0.040(3) 0.007(3) -0.010(3) 0.008(4)
O302 0.115(5) 0.039(3) 0.090(4) -0.002(3) -0.020(3) -0.012(3)
O303 0.048(3) 0.126(5) 0.125(5) -0.052(4) -0.017(3) 0.009(3)
O401 0.050(3) 0.113(5) 0.162(6) 0.008(4) -0.022(4) -0.011(3)
O402 0.116(5) 0.098(4) 0.051(3) 0.025(3) -0.009(3) -0.020(4)
O501 0.120(5) 0.103(5) 0.065(4) 0.012(3) -0.025(3) 0.032(4)
O502 0.100(4) 0.069(4) 0.109(5) -0.027(3) 0.009(4) 0.001(3)
O503 0.063(4) 0.168(7) 0.169(7) 0.072(6) 0.051(4) 0.016(4)
O504 0.082(4) 0.107(4) 0.057(3) 0.011(3) -0.012(3) 0.028(3)
O601 0.086(4) 0.052(3) 0.096(4) 0.002(3) 0.003(3) -0.003(3)
O602 0.061(3) 0.108(5) 0.171(6) -0.001(4) 0.058(4) -0.009(4)
O603 0.094(5) 0.166(7) 0.102(5) -0.040(5) -0.041(4) -0.004(4)
Ru1 0.0400(3) 0.0445(3) 0.0408(2) -0.0007(2) -0.0007(2) 0.0005(2)
Ru2 0.0598(3) 0.0410(3) 0.0514(3) 0.0031(2) -0.0052(2) 0.0005(3)
Ru3 0.0527(3) 0.0422(3) 0.0444(3) -0.0017(2) -0.0067(2) -0.0002(2)
Ru4 0.0443(3) 0.0483(3) 0.0445(3) 0.0011(2) 0.0018(2) -0.0006(2)
Ru5 0.0467(3) 0.0541(3) 0.0464(3) 0.0023(2) 0.0032(2) 0.0092(3)
Ru6 0.0415(3) 0.0555(3) 0.0606(3) -0.0030(3) 0.0029(2) -0.0022(3)
S1 0.0516(9) 0.0506(9) 0.0479(9) -0.0004(7) 0.0052(7) 0.0026(8)
S2 0.0618(11) 0.0537(10) 0.0472(9) 0.0020(7) 0.0035(8) 0.0029(9)

loop_
_atom_type_symbol
_atom_type_description
_atom_type_scat_dispersion_real
_atom_type_scat_dispersion_imag
_atom_type_scat_source
C C 0.0181 0.0091 'International Tables Vol C Tables 4.2.6.8 and 6.1.1.4'
H H 0.0000 0.0000 'International Tables Vol C Tables 4.2.6.8 and 6.1.1.4'
N N 0.0311 0.0180 'International Tables Vol C Tables 4.2.6.8 and 6.1.1.4'
O O 0.0492 0.0322 'International Tables Vol C Tables 4.2.6.8 and 6.1.1.4'
Ru Ru 0.0552 3.2960 'International Tables Vol C Tables 4.2.6.8 and 6.1.1.4'
S S 0.3331 0.5567 'International Tables Vol C Tables 4.2.6.8 and 6.1.1.4'

loop_
_geom_angle_atom_site_label_1
_geom_angle_atom_site_label_2
_geom_angle_atom_site_label_3
_geom_angle
_geom_angle_site_symmetry_1
_geom_angle_site_symmetry_3
_geom_angle_publ_flag
N2 C1 N1 106.4(5) . . ?
N2 C1 Ru1 124.8(5) . . ?
N1 C1 Ru1 128.6(5) . . ?
N2 C2 C3 111.5(6) . . ?
N2 C2 H2A 109.3 . . ?
C3 C2 H2A 109.3 . . ?
N2 C2 H2B 109.3 . . ?
C3 C2 H2B 109.3 . . ?
H2A C2 H2B 108.0 . . ?
C2 C3 S1 116.6(5) . . ?
C2 C3 H3A 108.1 . . ?
S1 C3 H3A 108.1 . . ?
C2 C3 H3B 108.1 . . ?
S1 C3 H3B 108.1 . . ?
H3A C3 H3B 107.3 . . ?
N2 C4 C5 101.5(5) . . ?
N2 C4 H4A 111.5 . . ?
C5 C4 H4A 111.5 . . ?
N2 C4 H4B 111.5 . . ?
C5 C4 H4B 111.5 . . ?
H4A C4 H4B 109.3 . . ?
N1 C5 C6 112.1(6) . . ?
N1 C5 C4 101.5(5) . . ?
C6 C5 C4 112.3(6) . . ?
N1 C5 H5 110.2 . . ?
C6 C5 H5 110.2 . . ?
C4 C5 H5 110.2 . . ?
C7 C6 C11 118.0(7) . . ?
C7 C6 C5 119.9(6) . . ?
C11 C6 C5 122.0(6) . . ?
C6 C7 C8 121.6(7) . . ?
C6 C7 H7 119.2 . . ?
C8 C7 H7 119.2 . . ?
C9 C8 C7 119.3(8) . . ?
C9 C8 H8 120.4 . . ?
C7 C8 H8 120.4 . . ?
C8 C9 C10 119.8(7) . . ?
C8 C9 H9 120.1 . . ?
C10 C9 H9 120.1 . . ?
C11 C10 C9 120.6(8) . . ?
C11 C10 H10 119.7 . . ?
C9 C10 H10 119.7 . . ?
C10 C11 C6 120.7(7) . . ?
C10 C11 H11 119.7 . . ?
C6 C11 H11 119.7 . . ?
N1 C12 H12A 109.5 . . ?
N1 C12 H12B 109.5 . . ?
H12A C12 H12B 109.5 . . ?
N1 C12 H12C 109.5 . . ?
H12A C12 H12C 109.5 . . ?
H12B C12 H12C 109.5 . . ?
N4 C13 N3 106.9(5) . . ?
N4 C13 Ru4 125.0(5) . . ?
N3 C13 Ru4 127.5(5) . . ?
C15 C14 S2 113.5(5) . . ?
C15 C14 H14A 108.9 . . ?
S2 C14 H14A 108.9 . . ?
C15 C14 H14B 108.9 . . ?
S2 C14 H14B 108.9 . . ?
H14A C14 H14B 107.7 . . ?
N4 C15 C14 112.0(6) . . ?
N4 C15 H15A 109.2 . . ?
C14 C15 H15A 109.2 . . ?
N4 C15 H15B 109.2 . . ?
C14 C15 H15B 109.2 . . ?
H15A C15 H15B 107.9 . . ?
N4 C16 C17 103.5(6) . . ?
N4 C16 H16A 111.1 . . ?
C17 C16 H16A 111.1 . . ?
N4 C16 H16B 111.1 . . ?
C17 C16 H16B 111.1 . . ?
H16A C16 H16B 109.0 . . ?
N3 C17 C18 110.5(6) . . ?
N3 C17 C16 100.1(6) . . ?
C18 C17 C16 114.6(6) . . ?
N3 C17 H17 110.4 . . ?
C18 C17 H17 110.4 . . ?
C16 C17 H17 110.4 . . ?
C23 C18 C19 118.5(8) . . ?
C23 C18 C17 121.4(7) . . ?
C19 C18 C17 120.0(7) . . ?
C20 C19 C18 121.0(8) . . ?
C20 C19 H19 119.5 . . ?
C18 C19 H19 119.5 . . ?
C21 C20 C19 119.7(9) . . ?
C21 C20 H20 120.1 . . ?
C19 C20 H20 120.1 . . ?
C22 C21 C20 120.6(9) . . ?
C22 C21 H21 119.7 . . ?
C20 C21 H21 119.7 . . ?
C21 C22 C23 119.7(9) . . ?
C21 C22 H22 120.1 . . ?
C23 C22 H22 120.1 . . ?
C18 C23 C22 120.3(8) . . ?
C18 C23 H23 119.8 . . ?
C22 C23 H23 119.8 . . ?
N3 C24 H24A 109.5 . . ?
N3 C24 H24B 109.5 . . ?
H24A C24 H24B 109.5 . . ?
N3 C24 H24C 109.5 . . ?
H24A C24 H24C 109.5 . . ?
H24B C24 H24C 109.5 . . ?
O101 C101 Ru1 177.9(7) . . ?
O102 C102 Ru1 177.0(6) . . ?
O201 C201 Ru2 176.2(6) . . ?
O202 C202 Ru2 177.7(8) . . ?
O203 C203 Ru2 179.1(7) . . ?
O204 C204 Ru2 173.4(6) . . ?
O301 C301 Ru3 175.6(7) . . ?
O302 C302 Ru3 170.3(6) . . ?
O303 C303 Ru3 178.2(7) . . ?
O401 C401 Ru4 179.0(8) . . ?
O402 C402 Ru4 178.0(7) . . ?
O501 C501 Ru5 173.9(6) . . ?
O502 C502 Ru5 177.5(7) . . ?
O503 C503 Ru5 178.3(8) . . ?
O504 C504 Ru5 174.6(6) . . ?
O601 C601 Ru6 178.2(7) . . ?
O602 C602 Ru6 174.9(7) . . ?
O603 C603 Ru6 178.0(8) . . ?
C1 N1 C12 127.9(6) . . ?
C1 N1 C5 113.4(5) . . ?
C12 N1 C5 118.3(5) . . ?
C1 N2 C2 126.8(5) . . ?
C1 N2 C4 113.6(6) . . ?
C2 N2 C4 119.0(5) . . ?
C13 N3 C24 128.2(6) . . ?
C13 N3 C17 112.9(6) . . ?
C24 N3 C17 117.8(6) . . ?
C13 N4 C15 125.1(5) . . ?
C13 N4 C16 112.9(6) . . ?
C15 N4 C16 121.9(6) . . ?
C102 Ru1 C101 93.4(3) . . ?
C102 Ru1 C1 93.3(3) . . ?
C101 Ru1 C1 94.6(3) . . ?
C102 Ru1 S1 168.9(2) . . ?
C101 Ru1 S1 95.2(2) . . ?
C1 Ru1 S1 93.07(19) . . ?
C102 Ru1 Ru3 115.78(19) . . ?
C101 Ru1 Ru3 135.2(2) . . ?
C1 Ru1 Ru3 115.40(19) . . ?
S1 Ru1 Ru3 53.16(4) . . ?
C102 Ru1 Ru2 91.23(19) . . ?
C101 Ru1 Ru2 88.9(2) . . ?
C1 Ru1 Ru2 174.10(19) . . ?
S1 Ru1 Ru2 81.89(4) . . ?
Ru3 Ru1 Ru2 59.044(17) . . ?
C102 Ru1 H100 93.3(14) . . ?
C101 Ru1 H100 167.8(14) . . ?
C1 Ru1 H100 95.1(14) . . ?
S1 Ru1 H100 77.0(14) . . ?
Ru3 Ru1 H100 32.9(14) . . ?
Ru2 Ru1 H100 80.8(14) . . ?
C202 Ru2 C203 103.3(3) . . ?
C202 Ru2 C201 92.2(3) . . ?
C203 Ru2 C201 94.5(3) . . ?
C202 Ru2 C204 94.2(3) . . ?
C203 Ru2 C204 90.6(3) . . ?
C201 Ru2 C204 170.7(3) . . ?
C202 Ru2 Ru3 100.1(2) . . ?
C203 Ru2 Ru3 156.6(2) . . ?
C201 Ru2 Ru3 83.20(19) . . ?
C204 Ru2 Ru3 89.0(2) . . ?
C202 Ru2 Ru1 160.0(2) . . ?
C203 Ru2 Ru1 96.2(2) . . ?
C201 Ru2 Ru1 81.57(19) . . ?
C204 Ru2 Ru1 90.1(2) . . ?
Ru3 Ru2 Ru1 60.403(16) . . ?
C303 Ru3 C302 92.9(3) . . ?
C303 Ru3 C301 94.5(3) . . ?
C302 Ru3 C301 92.9(3) . . ?
C303 Ru3 S1 167.0(2) . . ?
C302 Ru3 S1 95.4(2) . . ?
C301 Ru3 S1 95.1(2) . . ?
C303 Ru3 Ru2 89.9(2) . . ?
C302 Ru3 Ru2 175.3(2) . . ?
C301 Ru3 Ru2 83.1(2) . . ?
S1 Ru3 Ru2 82.56(4) . . ?
C303 Ru3 Ru1 114.3(2) . . ?
C302 Ru3 Ru1 121.4(2) . . ?
C301 Ru3 Ru1 131.8(2) . . ?
S1 Ru3 Ru1 52.64(4) . . ?
Ru2 Ru3 Ru1 60.553(16) . . ?
C303 Ru3 H100 87.4(17) . . ?
C302 Ru3 H100 97.3(17) . . ?
C301 Ru3 H100 169.5(17) . . ?
S1 Ru3 H100 81.5(17) . . ?
Ru2 Ru3 H100 86.7(17) . . ?
Ru1 Ru3 H100 39.2(17) . . ?
C401 Ru4 C402 93.3(3) . . ?
C401 Ru4 C13 93.7(3) . . ?
C402 Ru4 C13 92.4(3) . . ?
C401 Ru4 S2 97.0(2) . . ?
C402 Ru4 S2 168.9(2) . . ?
C13 Ru4 S2 91.15(18) . . ?
C401 Ru4 Ru6 134.5(2) . . ?
C402 Ru4 Ru6 115.9(2) . . ?
C13 Ru4 Ru6 117.43(19) . . ?
S2 Ru4 Ru6 53.39(4) . . ?
C401 Ru4 Ru5 86.1(2) . . ?
C402 Ru4 Ru5 94.5(2) . . ?
C13 Ru4 Ru5 173.09(17) . . ?
S2 Ru4 Ru5 82.02(4) . . ?
Ru6 Ru4 Ru5 58.975(17) . . ?
C401 Ru4 H200 170.5(19) . . ?
C402 Ru4 H200 90.3(18) . . ?
C13 Ru4 H200 94.9(19) . . ?
S2 Ru4 H200 79.0(18) . . ?
Ru6 Ru4 H200 36.7(19) . . ?
Ru5 Ru4 H200 84.8(19) . . ?
C501 Ru5 C502 91.4(3) . . ?
C501 Ru5 C503 93.5(3) . . ?
C502 Ru5 C503 103.1(3) . . ?
C501 Ru5 C504 172.0(3) . . ?
C502 Ru5 C504 95.1(3) . . ?
C503 Ru5 C504 89.6(3) . . ?
C501 Ru5 Ru6 86.0(2) . . ?
C502 Ru5 Ru6 96.9(2) . . ?
C503 Ru5 Ru6 160.0(3) . . ?
C504 Ru5 Ru6 88.56(19) . . ?
C501 Ru5 Ru4 81.1(2) . . ?
C502 Ru5 Ru4 156.3(2) . . ?
C503 Ru5 Ru4 99.8(3) . . ?
C504 Ru5 Ru4 91.17(18) . . ?
Ru6 Ru5 Ru4 60.343(17) . . ?
C601 Ru6 C603 91.9(3) . . ?
C601 Ru6 C602 97.9(3) . . ?
C603 Ru6 C602 94.1(3) . . ?
C601 Ru6 S2 93.1(2) . . ?
C603 Ru6 S2 166.5(2) . . ?
C602 Ru6 S2 97.6(2) . . ?
C601 Ru6 Ru5 83.2(2) . . ?
C603 Ru6 Ru5 85.2(2) . . ?
C602 Ru6 Ru5 178.7(2) . . ?
S2 Ru6 Ru5 82.97(4) . . ?
C601 Ru6 Ru4 130.9(2) . . ?
C603 Ru6 Ru4 114.9(3) . . ?
C602 Ru6 Ru4 118.8(2) . . ?
S2 Ru6 Ru4 53.18(4) . . ?
Ru5 Ru6 Ru4 60.681(18) . . ?
C601 Ru6 H200 166.1(18) . . ?
C603 Ru6 H200 94.9(18) . . ?
C602 Ru6 H200 93.7(18) . . ?
S2 Ru6 H200 77.7(18) . . ?
Ru5 Ru6 H200 85.3(18) . . ?
Ru4 Ru6 H200 35.3(18) . . ?
C3 S1 Ru1 108.3(2) . . ?
C3 S1 Ru3 108.0(2) . . ?
Ru1 S1 Ru3 74.20(5) . . ?
C14 S2 Ru4 109.9(2) . . ?
C14 S2 Ru6 108.5(3) . . ?
Ru4 S2 Ru6 73.42(5) . . ?

loop_
_geom_bond_atom_site_label_1
_geom_bond_atom_site_label_2
_geom_bond_distance
_geom_bond_site_symmetry_2
_geom_bond_publ_flag
C1 N2 1.344(8) . ?
C1 N1 1.354(8) . ?
C1 Ru1 2.069(6) . ?
C2 N2 1.454(8) . ?
C2 C3 1.518(9) . ?
C2 H2A 0.9700 . ?
C2 H2B 0.9700 . ?
C3 S1 1.810(7) . ?
C3 H3A 0.9700 . ?
C3 H3B 0.9700 . ?
C4 N2 1.471(7) . ?
C4 C5 1.529(9) . ?
C4 H4A 0.9700 . ?
C4 H4B 0.9700 . ?
C5 N1 1.471(8) . ?
C5 C6 1.503(9) . ?
C5 H5 0.9800 . ?
C6 C7 1.379(9) . ?
C6 C11 1.385(9) . ?
C7 C8 1.379(10) . ?
C7 H7 0.9300 . ?
C8 C9 1.372(11) . ?
C8 H8 0.9300 . ?
C9 C10 1.375(11) . ?
C9 H9 0.9300 . ?
C10 C11 1.364(10) . ?
C10 H10 0.9300 . ?
C11 H11 0.9300 . ?
C12 N1 1.450(8) . ?
C12 H12A 0.9600 . ?
C12 H12B 0.9600 . ?
C12 H12C 0.9600 . ?
C13 N4 1.340(8) . ?
C13 N3 1.360(8) . ?
C13 Ru4 2.083(6) . ?
C14 C15 1.536(10) . ?
C14 S2 1.822(7) . ?
C14 H14A 0.9700 . ?
C14 H14B 0.9700 . ?
C15 N4 1.432(8) . ?
C15 H15A 0.9700 . ?
C15 H15B 0.9700 . ?
C16 N4 1.456(8) . ?
C16 C17 1.524(10) . ?
C16 H16A 0.9700 . ?
C16 H16B 0.9700 . ?
C17 N3 1.479(8) . ?
C17 C18 1.510(10) . ?
C17 H17 0.9800 . ?
C18 C23 1.376(11) . ?
C18 C19 1.377(10) . ?
C19 C20 1.377(11) . ?
C19 H19 0.9300 . ?
C20 C21 1.361(12) . ?
C20 H20 0.9300 . ?
C21 C22 1.360(12) . ?
C21 H21 0.9300 . ?
C22 C23 1.393(11) . ?
C22 H22 0.9300 . ?
C23 H23 0.9300 . ?
C24 N3 1.448(8) . ?
C24 H24A 0.9600 . ?
C24 H24B 0.9600 . ?
C24 H24C 0.9600 . ?
C101 O101 1.134(7) . ?
C101 Ru1 1.873(7) . ?
C102 O102 1.145(7) . ?
C102 Ru1 1.868(7) . ?
C201 O201 1.133(7) . ?
C201 Ru2 1.935(8) . ?
C202 O202 1.148(8) . ?
C202 Ru2 1.909(8) . ?
C203 O203 1.138(8) . ?
C203 Ru2 1.921(8) . ?
C204 O204 1.136(8) . ?
C204 Ru2 1.950(9) . ?
C301 O301 1.130(8) . ?
C301 Ru3 1.911(8) . ?
C302 O302 1.132(7) . ?
C302 Ru3 1.906(7) . ?
C303 O303 1.148(8) . ?
C303 Ru3 1.905(8) . ?
C401 O401 1.166(8) . ?
C401 Ru4 1.850(8) . ?
C402 O402 1.140(7) . ?
C402 Ru4 1.877(7) . ?
C501 O501 1.155(8) . ?
C501 Ru5 1.919(8) . ?
C502 O502 1.134(8) . ?
C502 Ru5 1.929(8) . ?
C503 O503 1.107(9) . ?
C503 Ru5 1.930(9) . ?
C504 O504 1.121(7) . ?
C504 Ru5 1.961(8) . ?
C601 O601 1.147(8) . ?
C601 Ru6 1.890(8) . ?
C602 O602 1.139(8) . ?
C602 Ru6 1.910(8) . ?
C603 O603 1.134(8) . ?
C603 Ru6 1.891(9) . ?
Ru1 S1 2.3719(16) . ?
Ru1 Ru3 2.8712(6) . ?
Ru1 Ru2 2.8754(6) . ?
Ru1 H100 1.91(5) . ?
Ru2 Ru3 2.8317(7) . ?
Ru3 S1 2.3880(17) . ?
Ru3 H100 1.64(5) . ?
Ru4 S2 2.3908(17) . ?
Ru4 Ru6 2.8623(7) . ?
Ru4 Ru5 2.8718(7) . ?
Ru4 H200 1.74(6) . ?
Ru5 Ru6 2.8225(7) . ?
Ru6 S2 2.3974(18) . ?
Ru6 H200 1.80(6) . ?

loop_
_geom_torsion_atom_site_label_1
_geom_torsion_atom_site_label_2
_geom_torsion_atom_site_label_3
_geom_torsion_atom_site_label_4
_geom_torsion
_geom_torsion_site_symmetry_1
_geom_torsion_site_symmetry_2
_geom_torsion_site_symmetry_3
_geom_torsion_site_symmetry_4
_geom_torsion_publ_flag
N2 C2 C3 S1 68.3(7) . . . . ?
N2 C4 C5 N1 -17.7(7) . . . . ?
N2 C4 C5 C6 102.2(6) . . . . ?
N1 C5 C6 C7 -152.2(6) . . . . ?
C4 C5 C6 C7 94.2(7) . . . . ?
N1 C5 C6 C11 28.0(9) . . . . ?
C4 C5 C6 C11 -85.6(8) . . . . ?
C11 C6 C7 C8 1.6(11) . . . . ?
C5 C6 C7 C8 -178.2(7) . . . . ?
C6 C7 C8 C9 -0.6(12) . . . . ?
C7 C8 C9 C10 0.8(13) . . . . ?
C8 C9 C10 C11 -2.2(13) . . . . ?
C9 C10 C11 C6 3.3(13) . . . . ?
C7 C6 C11 C10 -3.0(11) . . . . ?
C5 C6 C11 C10 176.8(7) . . . . ?
S2 C14 C15 N4 68.6(7) . . . . ?
N4 C16 C17 N3 -17.8(7) . . . . ?
N4 C16 C17 C18 100.5(7) . . . . ?
N3 C17 C18 C23 46.6(10) . . . . ?
C16 C17 C18 C23 -65.6(10) . . . . ?
N3 C17 C18 C19 -135.2(7) . . . . ?
C16 C17 C18 C19 112.6(8) . . . . ?
C23 C18 C19 C20 0.0(12) . . . . ?
C17 C18 C19 C20 -178.2(7) . . . . ?
C18 C19 C20 C21 1.1(12) . . . . ?
C19 C20 C21 C22 -1.5(13) . . . . ?
C20 C21 C22 C23 0.8(14) . . . . ?
C19 C18 C23 C22 -0.8(13) . . . . ?
C17 C18 C23 C22 177.5(8) . . . . ?
C21 C22 C23 C18 0.4(14) . . . . ?
N2 C1 N1 C12 -178.7(6) . . . . ?
Ru1 C1 N1 C12 -3.3(10) . . . . ?
N2 C1 N1 C5 -6.2(7) . . . . ?
Ru1 C1 N1 C5 169.2(4) . . . . ?
C6 C5 N1 C1 -104.2(6) . . . . ?
C4 C5 N1 C1 15.8(7) . . . . ?
C6 C5 N1 C12 69.0(8) . . . . ?
C4 C5 N1 C12 -170.9(6) . . . . ?
N1 C1 N2 C2 -178.3(6) . . . . ?
Ru1 C1 N2 C2 6.1(9) . . . . ?
N1 C1 N2 C4 -7.2(7) . . . . ?
Ru1 C1 N2 C4 177.2(5) . . . . ?
C3 C2 N2 C1 -63.0(9) . . . . ?
C3 C2 N2 C4 126.3(6) . . . . ?
C5 C4 N2 C1 16.4(8) . . . . ?
C5 C4 N2 C2 -171.7(6) . . . . ?
N4 C13 N3 C24 -178.5(6) . . . . ?
Ru4 C13 N3 C24 -7.3(9) . . . . ?
N4 C13 N3 C17 -11.4(7) . . . . ?
Ru4 C13 N3 C17 159.8(5) . . . . ?
C18 C17 N3 C13 -102.6(7) . . . . ?
C16 C17 N3 C13 18.7(7) . . . . ?
C18 C17 N3 C24 66.0(8) . . . . ?
C16 C17 N3 C24 -172.8(6) . . . . ?
N3 C13 N4 C15 -179.4(6) . . . . ?
Ru4 C13 N4 C15 9.2(9) . . . . ?
N3 C13 N4 C16 -1.9(7) . . . . ?
Ru4 C13 N4 C16 -173.3(5) . . . . ?
C14 C15 N4 C13 -69.8(8) . . . . ?
C14 C15 N4 C16 113.0(7) . . . . ?
C17 C16 N4 C13 13.4(8) . . . . ?
C17 C16 N4 C15 -169.0(6) . . . . ?
N2 C1 Ru1 C102 -142.3(6) . . . . ?
N1 C1 Ru1 C102 43.1(6) . . . . ?
N2 C1 Ru1 C101 124.0(6) . . . . ?
N1 C1 Ru1 C101 -50.6(6) . . . . ?
N2 C1 Ru1 S1 28.6(5) . . . . ?
N1 C1 Ru1 S1 -146.0(5) . . . . ?
N2 C1 Ru1 Ru3 -21.7(6) . . . . ?
N1 C1 Ru1 Ru3 163.7(5) . . . . ?
C102 Ru1 Ru2 C202 105.7(7) . . . . ?
C101 Ru1 Ru2 C202 -161.0(7) . . . . ?
S1 Ru1 Ru2 C202 -65.6(7) . . . . ?
Ru3 Ru1 Ru2 C202 -14.0(7) . . . . ?
C102 Ru1 Ru2 C203 -60.9(3) . . . . ?
C101 Ru1 Ru2 C203 32.4(3) . . . . ?
S1 Ru1 Ru2 C203 127.8(2) . . . . ?
Ru3 Ru1 Ru2 C203 179.4(2) . . . . ?
C102 Ru1 Ru2 C201 32.7(3) . . . . ?
C101 Ru1 Ru2 C201 126.0(3) . . . . ?
S1 Ru1 Ru2 C201 -138.6(2) . . . . ?
Ru3 Ru1 Ru2 C201 -86.94(19) . . . . ?
C102 Ru1 Ru2 C204 -151.6(3) . . . . ?
C101 Ru1 Ru2 C204 -58.2(3) . . . . ?
S1 Ru1 Ru2 C204 37.2(2) . . . . ?
Ru3 Ru1 Ru2 C204 88.8(2) . . . . ?
C102 Ru1 Ru2 Ru3 119.6(2) . . . . ?
C101 Ru1 Ru2 Ru3 -147.0(2) . . . . ?
S1 Ru1 Ru2 Ru3 -51.63(4) . . . . ?
C202 Ru2 Ru3 C303 56.9(3) . . . . ?
C203 Ru2 Ru3 C303 -119.7(6) . . . . ?
C201 Ru2 Ru3 C303 -34.2(3) . . . . ?
C204 Ru2 Ru3 C303 151.0(3) . . . . ?
Ru1 Ru2 Ru3 C303 -118.3(2) . . . . ?
C202 Ru2 Ru3 C301 -37.7(3) . . . . ?
C203 Ru2 Ru3 C301 145.8(6) . . . . ?
C201 Ru2 Ru3 C301 -128.7(3) . . . . ?
C204 Ru2 Ru3 C301 56.4(3) . . . . ?
Ru1 Ru2 Ru3 C301 147.1(2) . . . . ?
C202 Ru2 Ru3 S1 -133.8(2) . . . . ?
C203 Ru2 Ru3 S1 49.6(5) . . . . ?
C201 Ru2 Ru3 S1 135.17(19) . . . . ?
C204 Ru2 Ru3 S1 -39.7(2) . . . . ?
Ru1 Ru2 Ru3 S1 51.03(4) . . . . ?
C202 Ru2 Ru3 Ru1 175.2(2) . . . . ?
C203 Ru2 Ru3 Ru1 -1.4(5) . . . . ?
C201 Ru2 Ru3 Ru1 84.14(19) . . . . ?
C204 Ru2 Ru3 Ru1 -90.7(2) . . . . ?
C102 Ru1 Ru3 C303 0.3(3) . . . . ?
C101 Ru1 Ru3 C303 125.6(4) . . . . ?
C1 Ru1 Ru3 C303 -107.2(3) . . . . ?
S1 Ru1 Ru3 C303 179.2(2) . . . . ?
Ru2 Ru1 Ru3 C303 75.1(2) . . . . ?
C102 Ru1 Ru3 C302 110.2(3) . . . . ?
C101 Ru1 Ru3 C302 -124.5(4) . . . . ?
C1 Ru1 Ru3 C302 2.8(3) . . . . ?
S1 Ru1 Ru3 C302 -70.9(2) . . . . ?
Ru2 Ru1 Ru3 C302 -175.0(2) . . . . ?
C102 Ru1 Ru3 C301 -121.1(4) . . . . ?
C101 Ru1 Ru3 C301 4.3(4) . . . . ?
C1 Ru1 Ru3 C301 131.5(4) . . . . ?
S1 Ru1 Ru3 C301 57.8(3) . . . . ?
Ru2 Ru1 Ru3 C301 -46.3(3) . . . . ?
C102 Ru1 Ru3 S1 -178.9(2) . . . . ?
C101 Ru1 Ru3 S1 -53.6(3) . . . . ?
C1 Ru1 Ru3 S1 73.64(19) . . . . ?
Ru2 Ru1 Ru3 S1 -104.11(5) . . . . ?
C102 Ru1 Ru3 Ru2 -74.8(2) . . . . ?
C101 Ru1 Ru3 Ru2 50.5(3) . . . . ?
C1 Ru1 Ru3 Ru2 177.76(19) . . . . ?
S1 Ru1 Ru3 Ru2 104.11(5) . . . . ?
N4 C13 Ru4 C401 127.0(6) . . . . ?
N3 C13 Ru4 C401 -42.7(6) . . . . ?
N4 C13 Ru4 C402 -139.6(5) . . . . ?
N3 C13 Ru4 C402 50.8(6) . . . . ?
N4 C13 Ru4 S2 29.9(5) . . . . ?
N3 C13 Ru4 S2 -139.7(5) . . . . ?
N4 C13 Ru4 Ru6 -18.7(6) . . . . ?
N3 C13 Ru4 Ru6 171.7(5) . . . . ?
C401 Ru4 Ru5 C501 120.1(3) . . . . ?
C402 Ru4 Ru5 C501 27.1(3) . . . . ?
S2 Ru4 Ru5 C501 -142.3(2) . . . . ?
Ru6 Ru4 Ru5 C501 -90.5(2) . . . . ?
C401 Ru4 Ru5 C502 -167.2(6) . . . . ?
C402 Ru4 Ru5 C502 99.8(6) . . . . ?
S2 Ru4 Ru5 C502 -69.6(5) . . . . ?
Ru6 Ru4 Ru5 C502 -17.8(5) . . . . ?
C401 Ru4 Ru5 C503 28.1(3) . . . . ?
C402 Ru4 Ru5 C503 -64.9(3) . . . . ?
S2 Ru4 Ru5 C503 125.7(2) . . . . ?
Ru6 Ru4 Ru5 C503 177.5(2) . . . . ?
C401 Ru4 Ru5 C504 -61.7(3) . . . . ?
C402 Ru4 Ru5 C504 -154.7(3) . . . . ?
S2 Ru4 Ru5 C504 35.9(2) . . . . ?
Ru6 Ru4 Ru5 C504 87.7(2) . . . . ?
C401 Ru4 Ru5 Ru6 -149.4(2) . . . . ?
C402 Ru4 Ru5 Ru6 117.6(2) . . . . ?
S2 Ru4 Ru5 Ru6 -51.81(4) . . . . ?
C501 Ru5 Ru6 C601 -132.6(3) . . . . ?
C502 Ru5 Ru6 C601 -41.7(3) . . . . ?
C503 Ru5 Ru6 C601 138.3(7) . . . . ?
C504 Ru5 Ru6 C601 53.2(3) . . . . ?
Ru4 Ru5 Ru6 C601 145.4(2) . . . . ?
C501 Ru5 Ru6 C603 -40.1(3) . . . . ?
C502 Ru5 Ru6 C603 50.8(3) . . . . ?
C503 Ru5 Ru6 C603 -129.2(7) . . . . ?
C504 Ru5 Ru6 C603 145.8(3) . . . . ?
Ru4 Ru5 Ru6 C603 -122.1(3) . . . . ?
C501 Ru5 Ru6 S2 133.5(2) . . . . ?
C502 Ru5 Ru6 S2 -135.7(2) . . . . ?
C503 Ru5 Ru6 S2 44.3(6) . . . . ?
C504 Ru5 Ru6 S2 -40.7(2) . . . . ?
Ru4 Ru5 Ru6 S2 51.45(4) . . . . ?
C501 Ru5 Ru6 Ru4 82.0(2) . . . . ?
C502 Ru5 Ru6 Ru4 172.9(2) . . . . ?
C503 Ru5 Ru6 Ru4 -7.2(6) . . . . ?
C504 Ru5 Ru6 Ru4 -92.2(2) . . . . ?
C401 Ru4 Ru6 C601 -2.8(4) . . . . ?
C402 Ru4 Ru6 C601 -127.3(4) . . . . ?
C13 Ru4 Ru6 C601 125.0(3) . . . . ?
S2 Ru4 Ru6 C601 56.0(3) . . . . ?
Ru5 Ru4 Ru6 C601 -48.2(3) . . . . ?
C401 Ru4 Ru6 C603 113.9(4) . . . . ?
C402 Ru4 Ru6 C603 -10.6(3) . . . . ?
C13 Ru4 Ru6 C603 -118.2(3) . . . . ?
S2 Ru4 Ru6 C603 172.7(3) . . . . ?
Ru5 Ru4 Ru6 C603 68.5(3) . . . . ?
C401 Ru4 Ru6 C602 -135.9(4) . . . . ?
C402 Ru4 Ru6 C602 99.6(4) . . . . ?
C13 Ru4 Ru6 C602 -8.1(3) . . . . ?
S2 Ru4 Ru6 C602 -77.2(3) . . . . ?
Ru5 Ru4 Ru6 C602 178.7(3) . . . . ?
C401 Ru4 Ru6 S2 -58.8(3) . . . . ?
C402 Ru4 Ru6 S2 176.7(2) . . . . ?
C13 Ru4 Ru6 S2 69.06(19) . . . . ?
Ru5 Ru4 Ru6 S2 -104.18(5) . . . . ?
C401 Ru4 Ru6 Ru5 45.4(3) . . . . ?
C402 Ru4 Ru6 Ru5 -79.1(2) . . . . ?
C13 Ru4 Ru6 Ru5 173.24(18) . . . . ?
S2 Ru4 Ru6 Ru5 104.18(5) . . . . ?
C2 C3 S1 Ru1 -25.0(6) . . . . ?
C2 C3 S1 Ru3 53.8(5) . . . . ?
C102 Ru1 S1 C3 109.1(11) . . . . ?
C101 Ru1 S1 C3 -110.6(3) . . . . ?
C1 Ru1 S1 C3 -15.6(3) . . . . ?
Ru3 Ru1 S1 C3 104.1(3) . . . . ?
Ru2 Ru1 S1 C3 161.3(3) . . . . ?
C102 Ru1 S1 Ru3 5.0(11) . . . . ?
C101 Ru1 S1 Ru3 145.3(2) . . . . ?
C1 Ru1 S1 Ru3 -119.77(18) . . . . ?
Ru2 Ru1 S1 Ru3 57.15(3) . . . . ?
C303 Ru3 S1 C3 -107.9(10) . . . . ?
C302 Ru3 S1 C3 21.3(3) . . . . ?
C301 Ru3 S1 C3 114.7(3) . . . . ?
Ru2 Ru3 S1 C3 -163.0(2) . . . . ?
Ru1 Ru3 S1 C3 -104.6(2) . . . . ?
C303 Ru3 S1 Ru1 -3.3(10) . . . . ?
C302 Ru3 S1 Ru1 125.9(2) . . . . ?
C301 Ru3 S1 Ru1 -140.7(2) . . . . ?
Ru2 Ru3 S1 Ru1 -58.40(3) . . . . ?
C15 C14 S2 Ru4 -19.6(6) . . . . ?
C15 C14 S2 Ru6 58.9(6) . . . . ?
C401 Ru4 S2 C14 -113.8(4) . . . . ?
C402 Ru4 S2 C14 88.7(11) . . . . ?
C13 Ru4 S2 C14 -19.9(3) . . . . ?
Ru6 Ru4 S2 C14 104.1(3) . . . . ?
Ru5 Ru4 S2 C14 161.2(3) . . . . ?
C401 Ru4 S2 Ru6 142.1(2) . . . . ?
C402 Ru4 S2 Ru6 -15.5(11) . . . . ?
C13 Ru4 S2 Ru6 -123.99(19) . . . . ?
Ru5 Ru4 S2 Ru6 57.03(3) . . . . ?
C601 Ru6 S2 C14 112.9(3) . . . . ?
C603 Ru6 S2 C14 -135.5(11) . . . . ?
C602 Ru6 S2 C14 14.5(3) . . . . ?
Ru5 Ru6 S2 C14 -164.3(3) . . . . ?
Ru4 Ru6 S2 C14 -105.9(3) . . . . ?
C601 Ru6 S2 Ru4 -141.1(2) . . . . ?
C603 Ru6 S2 Ru4 -29.6(11) . . . . ?
C602 Ru6 S2 Ru4 120.5(2) . . . . ?
Ru5 Ru6 S2 Ru4 -58.40(3) . . . . ?
